data_7704516
loop_
_publ_author_name
'Suter, Riccardo'
'Wagner, Mona'
'Querci, Lorenzo'
'Conti, Riccardo'
'Benk\>o, Zolt\'an'
'Gr\"utzmacher, Hansj\"org'

_publ_section_title
;
 1,3,4-Azadiphospholides as building blocks for scorpionate and bidentate
 ligands in multinuclear complexes.
;
_journal_issue 24
_journal_name_full 'Dalton transactions (Cambridge, England : 2003)'
_journal_page_first 8201
_journal_page_last 8208
_journal_paper_doi 10.1039/d0dt01864c
_journal_volume 49
_journal_year 2020
_chemical_formula_moiety 'C42 H24 Hf Mo2 N6 O12 P12, 2(C12 H30 Na O6), 2(C H1.93 Cl1.96)'
_chemical_formula_sum 'C68 H87.86 Cl3.92 Hf Mo2 N6 Na2 O24 P12'
_chemical_formula_weight 2300.25
_space_group_crystal_system triclinic
_space_group_IT_number 2
_space_group_name_Hall '-P 1'
_space_group_name_H-M_alt 'P -1'
_atom_sites_solution_hydrogens geom
_audit_creation_date 2016-07-19
_audit_creation_method
;
Olex2 1.2
(compiled 2016.02.19 svn.r3266 for OlexSys, GUI svn.r5155)
;
_audit_update_record
;
2016-07-19 deposited with the CCDC.	2020-05-27 downloaded from the CCDC.
;
_cell_angle_alpha 83.345(2)
_cell_angle_beta 68.758(2)
_cell_angle_gamma 60.501(3)
_cell_formula_units_Z 1
_cell_length_a 13.1135(3)
_cell_length_b 13.1212(4)
_cell_length_c 16.9409(4)
_cell_measurement_reflns_used 24574
_cell_measurement_temperature 104(2)
_cell_measurement_theta_max 30.8810
_cell_measurement_theta_min 3.2230
_cell_volume 2357.65(13)
_computing_cell_refinement 'CrysAlis RED, Oxford Diffraction Ltd.'
_computing_data_collection 'CrysAlis CCD, Oxford Diffraction Ltd.'
_computing_data_reduction 'CrysAlis RED, Oxford Diffraction Ltd.'
_computing_molecular_graphics 'Olex2 (Dolomanov et al., 2009)'
_computing_publication_material 'Olex2 (Dolomanov et al., 2009)'
_computing_structure_refinement 'XL (Sheldrick, 2008)'
_computing_structure_solution 'XS (Sheldrick, 2008)'
_diffrn_ambient_temperature 104(2)
_diffrn_detector 'Oxford Diffraction Sapphire 3'
_diffrn_detector_area_resol_mean 8.26
_diffrn_detector_type 'CCD area detector'
_diffrn_measured_fraction_theta_full 0.998
_diffrn_measured_fraction_theta_max 0.891
_diffrn_measurement_details
;
#__ type_ start__ end____ width___ exp.time_
  1 omega  -91.00  -64.00   1.0000   30.0000
omega____ theta____ kappa____ phi______ frames
    -      -18.8987 -179.0000   30.0000 27

#__ type_ start__ end____ width___ exp.time_
  2 omega  -24.00   15.00   1.0000   30.0000
omega____ theta____ kappa____ phi______ frames
    -      -18.8987  -99.0000  150.0000 39

#__ type_ start__ end____ width___ exp.time_
  3 omega  -25.00   20.00   1.0000   30.0000
omega____ theta____ kappa____ phi______ frames
    -      -18.8987  -99.0000  -90.0000 45

#__ type_ start__ end____ width___ exp.time_
  4 omega  -20.00   16.00   1.0000   30.0000
omega____ theta____ kappa____ phi______ frames
    -      -18.8987  -99.0000   30.0000 36

#__ type_ start__ end____ width___ exp.time_
  5 omega  -36.00   27.00   1.0000   30.0000
omega____ theta____ kappa____ phi______ frames
    -      -18.8987   38.0000  -90.0000 63

#__ type_ start__ end____ width___ exp.time_
  6 omega  -81.00   49.00   1.0000   30.0000
omega____ theta____ kappa____ phi______ frames
    -      -18.8987    0.0000 -150.0000 130

#__ type_ start__ end____ width___ exp.time_
  7 omega  -36.00   36.00   1.0000   30.0000
omega____ theta____ kappa____ phi______ frames
    -      -18.8987   57.0000   30.0000 72

#__ type_ start__ end____ width___ exp.time_
  8 omega  -86.00   -2.00   1.0000   30.0000
omega____ theta____ kappa____ phi______ frames
    -      -18.8987  -57.0000 -180.0000 84

#__ type_ start__ end____ width___ exp.time_
  9 omega  -38.00   50.00   1.0000   30.0000
omega____ theta____ kappa____ phi______ frames
    -      -18.8987   38.0000  -30.0000 88

#__ type_ start__ end____ width___ exp.time_
 10 omega    3.00   48.00   1.0000   30.0000
omega____ theta____ kappa____ phi______ frames
    -       19.3674   57.0000   30.0000 45
;
_diffrn_measurement_device 'kappa-stage diffractometer'
_diffrn_measurement_device_type 'Oxford Diffraction Xcalibur S'
_diffrn_measurement_method '\w and \f scans'
_diffrn_orient_matrix_UB_11 -0.0511251000
_diffrn_orient_matrix_UB_12 -0.0063524000
_diffrn_orient_matrix_UB_13 0.0288080000
_diffrn_orient_matrix_UB_21 0.0189160000
_diffrn_orient_matrix_UB_22 -0.0499199000
_diffrn_orient_matrix_UB_23 -0.0253585000
_diffrn_orient_matrix_UB_31 0.0379551000
_diffrn_orient_matrix_UB_32 -0.0367187000
_diffrn_orient_matrix_UB_33 0.0236007000
_diffrn_radiation_monochromator 'focusing graphite'
_diffrn_radiation_probe x-ray
_diffrn_radiation_type MoK\a
_diffrn_radiation_wavelength 0.71073
_diffrn_reflns_av_R_equivalents 0.0236
_diffrn_reflns_av_unetI/netI 0.0285
_diffrn_reflns_Laue_measured_fraction_full 0.998
_diffrn_reflns_Laue_measured_fraction_max 0.891
_diffrn_reflns_limit_h_max 18
_diffrn_reflns_limit_h_min -18
_diffrn_reflns_limit_k_max 18
_diffrn_reflns_limit_k_min -18
_diffrn_reflns_limit_l_max 24
_diffrn_reflns_limit_l_min -24
_diffrn_reflns_number 38086
_diffrn_reflns_point_group_measured_fraction_full 0.998
_diffrn_reflns_point_group_measured_fraction_max 0.891
_diffrn_reflns_theta_full 25.242
_diffrn_reflns_theta_max 31.000
_diffrn_reflns_theta_min 3.031
_diffrn_source 'sealed tube'
_exptl_absorpt_coefficient_mu 1.754
_exptl_absorpt_correction_T_max 1.00000
_exptl_absorpt_correction_T_min 0.93975
_exptl_absorpt_correction_type multi-scan
_exptl_absorpt_process_details
;
CrysAlisPro, Agilent Technologies,
Version 1.171.36.28 (release 01-02-2013 CrysAlis171 .NET)
(compiled Feb  1 2013,16:14:44)
Empirical absorption correction using spherical harmonics,
 implemented in SCALE3 ABSPACK scaling algorithm.
;
_exptl_crystal_colour 'clear light orange'
_exptl_crystal_density_diffrn 1.620
_exptl_crystal_description plate
_exptl_crystal_F_000 1154
_exptl_crystal_size_max 0.912
_exptl_crystal_size_mid 0.479
_exptl_crystal_size_min 0.393
_refine_diff_density_max 0.663
_refine_diff_density_min -0.548
_refine_diff_density_rms 0.072
_refine_ls_extinction_method none
_refine_ls_goodness_of_fit_ref 1.032
_refine_ls_hydrogen_treatment constr
_refine_ls_matrix_type full
_refine_ls_number_parameters 564
_refine_ls_number_reflns 13365
_refine_ls_number_restraints 534
_refine_ls_restrained_S_all 1.017
_refine_ls_R_factor_all 0.0253
_refine_ls_R_factor_gt 0.0230
_refine_ls_shift/su_max 0.001
_refine_ls_shift/su_mean 0.000
_refine_ls_structure_factor_coef Fsqd
_refine_ls_weighting_details 'w=1/[\s^2^(Fo^2^)+(0.0233P)^2^+0.9960P] where P=(Fo^2^+2Fc^2^)/3'
_refine_ls_weighting_scheme calc
_refine_ls_wR_factor_gt 0.0529
_refine_ls_wR_factor_ref 0.0538
_reflns_Friedel_coverage 0.000
_reflns_number_gt 12528
_reflns_number_total 13365
_reflns_threshold_expression 'I > 2\s(I)'
_cod_data_source_file d0dt01864c2.cif
_cod_data_source_block rs3155
_cod_depositor_comments 'Adding full bibliography for 7704506--7704517.cif.'
_cod_original_cell_volume 2357.64(12)
_cod_database_code 7704516
_chemical_oxdiff_formula 'Mo1 Hf1 P6 N3 C50 H50 O12'
_chemical_oxdiff_usercomment '0.12 0.22 0.16'
_shelx_space_group_comment
;
The symmetry employed for this shelxl refinement is uniquely defined
by the following loop, which should always be used as a source of
symmetry information in preference to the above space-group names.
They are only intended as comments.
;
_reflns_odcompleteness_completeness 99.88
_reflns_odcompleteness_iscentric 1
_reflns_odcompleteness_theta 28.22
_olex2_refinement_description
;
1. Fixed Uiso
 At 1.2 times of:
  All C(H) groups, All C(H,H) groups, All C(H,H,H,H) groups
 At 1.5 times of:
  All C(H,H,H) groups
2. Rigid body (RIGU) restrains
 All non-hydrogen atoms
 with sigma for 1-2 distances of 0.004 and sigma for 1-3 distances of 0.004
3. Others
 Sof(HC)=Sof(HD)=Sof(Cl2A)=1-FVAR(1)
 Sof(Cl2)=FVAR(1)
 Sof(Cl00)=Sof(H1AA)=Sof(HB)=Sof(Cl)=FVAR(2)
4.a Secondary CH2 refined with riding coordinates:
 C01D(H01N,H01O), C01E(H01P,H01Q), C01I(H01U,H01V), C01J(H01W,H01X), C01L(H1AA,
 HB), C01L(HC,HD), C01M(H01Z,HE), C01N(H01,HF)
4.b Aromatic/amide H refined with riding coordinates:
 C00T(H00T), C00Y(H00Y), C00Z(H00Z), C014(H014), C015(H015), C016(H016),
 C017(H017), C018(H018), C01B(H01B), C01C(H01C), C01F(H01F), C01G(H01G)
4.c Idealised Me refined as rotating group:
 C011(H01A,H01D,H01E), C013(H01H,H01I,H01J), C01A(H01K,H01L,H01M), C01H(H01R,
 H01S,H01T), C01K(H01Y,H,HA), C01O(H0AA,HG,HH)
;
_shelx_shelxl_version_number 2014/7
_olex2_submission_special_instructions 'No special instructions were received'

loop_
_space_group_symop_operation_xyz
'x, y, z'
'-x, -y, -z'

loop_
_atom_site_label
_atom_site_type_symbol
_atom_site_fract_x
_atom_site_fract_y
_atom_site_fract_z
_atom_site_U_iso_or_equiv
_atom_site_adp_type
_atom_site_occupancy
_atom_site_site_symmetry_order
_atom_site_calc_flag
_atom_site_refinement_flags_posn
_atom_site_refinement_flags_adp
_atom_site_refinement_flags_occupancy
_atom_site_disorder_assembly
_atom_site_disorder_group
Hf01 Hf 0.0000 0.0000 0.0000 0.01147(3) Uani 1 2 d S TU P . .
Mo02 Mo -0.16952(2) 0.03465(2) 0.32312(2) 0.01491(3) Uani 1 1 d . U . . .
P03 P -0.06434(4) -0.15271(4) 0.23717(3) 0.01530(8) Uani 1 1 d . U . . .
P004 P -0.01061(4) 0.09198(4) 0.23761(3) 0.01575(8) Uani 1 1 d . U . . .
P005 P 0.30402(4) -0.14230(4) -0.23775(3) 0.01702(9) Uani 1 1 d . U . . .
P06 P 0.06542(5) 0.17803(4) 0.27561(3) 0.02038(9) Uani 1 1 d . U . . .
P007 P 0.49980(4) -0.24504(4) -0.27643(3) 0.02256(10) Uani 1 1 d . U . . .
P08 P -0.01009(4) -0.32366(4) 0.27709(3) 0.02045(9) Uani 1 1 d . U . . .
Na09 Na 0.49281(6) -0.70213(6) -0.28809(5) 0.01901(14) Uani 1 1 d . U . . .
O0A O 0.16170(10) -0.13931(10) -0.07332(7) 0.0162(2) Uani 1 1 d . U . . .
O0B O 0.09376(11) -0.00151(10) 0.07422(7) 0.0163(2) Uani 1 1 d . U . . .
Cl00 Cl -0.0190(3) -0.43734(19) 0.59925(15) 0.0711(8) Uani 0.480(2) 1 d . U . A 1
O00D O -0.04726(11) -0.11683(10) 0.07218(7) 0.0164(2) Uani 1 1 d . U . . .
O00F O 0.61536(11) -0.73959(11) -0.20145(8) 0.0213(3) Uani 1 1 d . U . . .
O00G O 0.39313(11) -0.81212(11) -0.20388(8) 0.0205(3) Uani 1 1 d . U . . .
O00H O 0.32332(12) -0.51979(11) -0.21438(9) 0.0236(3) Uani 1 1 d . U . . .
N00I N 0.02134(12) -0.30616(12) 0.11086(9) 0.0155(3) Uani 1 1 d . U . . .
O00J O 0.64144(13) -0.64027(12) -0.35388(9) 0.0279(3) Uani 1 1 d . U . . .
O00K O -0.00636(14) -0.09638(14) 0.43649(9) 0.0330(3) Uani 1 1 d . U . . .
O00L O -0.36791(15) -0.03763(16) 0.43835(10) 0.0431(4) Uani 1 1 d . U . . .
O00M O 0.36631(14) -0.60929(13) -0.36988(9) 0.0312(3) Uani 1 1 d . U . . .
O00N O 0.59569(12) -0.88944(11) -0.35095(8) 0.0248(3) Uani 1 1 d . U . . .
N00O N 0.17762(13) 0.09510(12) 0.11128(9) 0.0150(3) Uani 1 1 d . U . . .
N00P N 0.37540(13) -0.24922(12) -0.11088(9) 0.0162(3) Uani 1 1 d . U . . .
O00Q O -0.31462(18) 0.26481(14) 0.44181(10) 0.0460(4) Uani 1 1 d . U . . .
C00R C 0.08954(15) 0.05786(14) 0.13324(10) 0.0137(3) Uani 1 1 d . U . . .
C00S C -0.02869(15) -0.18829(14) 0.13214(10) 0.0144(3) Uani 1 1 d . U . . .
C00T C 0.05513(16) -0.34710(16) 0.02805(11) 0.0200(3) Uani 1 1 d . U . . .
H00T H 0.0478 -0.2953 -0.0146 0.024 Uiso 1 1 calc R . . . .
C00U C -0.06622(17) -0.04772(16) 0.39460(11) 0.0210(3) Uani 1 1 d . U . . .
C00V C -0.29582(18) -0.01082(18) 0.39595(12) 0.0250(4) Uani 1 1 d . U . . .
C00W C 0.17864(16) 0.15292(14) 0.17498(11) 0.0174(3) Uani 1 1 d . U . . .
C00X C 0.03413(15) -0.38278(15) 0.17565(11) 0.0177(3) Uani 1 1 d . U . . .
C00Y C 0.26445(16) 0.07269(15) 0.02943(11) 0.0193(3) Uani 1 1 d . U . . .
H00Y H 0.2604 0.0364 -0.0126 0.023 Uiso 1 1 calc R . . . .
C00Z C 0.36294(17) -0.28296(16) -0.02870(12) 0.0215(4) Uani 1 1 d . U . . .
H00Z H 0.2839 -0.2527 0.0134 0.026 Uiso 1 1 calc R . . . .
C010 C 0.27140(15) -0.17429(14) -0.13291(10) 0.0152(3) Uani 1 1 d . U . . .
C011 C 0.26411(17) -0.74320(18) -0.15589(13) 0.0280(4) Uani 1 1 d . U . . .
H01A H 0.2533 -0.6871 -0.1177 0.042 Uiso 1 1 calc GR . . . .
H01D H 0.2323 -0.7932 -0.1239 0.042 Uiso 1 1 calc GR . . . .
H01E H 0.2193 -0.7025 -0.1936 0.042 Uiso 1 1 calc GR . . . .
C012 C 0.49310(16) -0.29170(15) -0.17514(12) 0.0197(3) Uani 1 1 d . U . . .
C013 C 0.6299(2) -0.83979(17) -0.15468(14) 0.0293(4) Uani 1 1 d . U . . .
H01H H 0.5490 -0.8291 -0.1187 0.044 Uiso 1 1 calc GR . . . .
H01I H 0.6782 -0.8499 -0.1204 0.044 Uiso 1 1 calc GR . . . .
H01J H 0.6723 -0.9081 -0.1933 0.044 Uiso 1 1 calc GR . . . .
C014 C 0.27515(17) 0.18258(16) 0.15324(13) 0.0238(4) Uani 1 1 d . U . . .
H014 H 0.2793 0.2197 0.1946 0.029 Uiso 1 1 calc R . . . .
C015 C 0.35468(17) 0.10312(17) 0.01035(13) 0.0248(4) Uani 1 1 d . U . . .
H015 H 0.4125 0.0877 -0.0447 0.030 Uiso 1 1 calc R . . . .
C016 C 0.09839(17) -0.46153(16) 0.00949(13) 0.0252(4) Uani 1 1 d . U . . .
H016 H 0.1212 -0.4882 -0.0460 0.030 Uiso 1 1 calc R . . . .
C017 C 0.36166(17) 0.15840(17) 0.07380(14) 0.0266(4) Uani 1 1 d . U . . .
H017 H 0.4249 0.1779 0.0611 0.032 Uiso 1 1 calc R . . . .
C018 C 0.59764(17) -0.37281(16) -0.15270(14) 0.0249(4) Uani 1 1 d . U . . .
H018 H 0.6772 -0.4035 -0.1942 0.030 Uiso 1 1 calc R . . . .
C019 C -0.2598(2) 0.18076(17) 0.39789(12) 0.0267(4) Uani 1 1 d . U . . .
C01A C 0.3528(2) -0.46714(18) -0.16331(14) 0.0310(4) Uani 1 1 d . U . . .
H01K H 0.3799 -0.5197 -0.1218 0.046 Uiso 1 1 calc GR . . . .
H01L H 0.2799 -0.3950 -0.1350 0.046 Uiso 1 1 calc GR . . . .
H01M H 0.4186 -0.4512 -0.1986 0.046 Uiso 1 1 calc GR . . . .
C01B C 0.07866(17) -0.50200(16) 0.15396(13) 0.0236(4) Uani 1 1 d . U . . .
H01B H 0.0871 -0.5548 0.1959 0.028 Uiso 1 1 calc R . . . .
C01C C 0.46512(19) -0.35957(17) -0.00951(14) 0.0277(4) Uani 1 1 d . U . . .
H01C H 0.4560 -0.3812 0.0459 0.033 Uiso 1 1 calc R . . . .
C01D C 0.41303(19) -0.89646(17) -0.26146(13) 0.0278(4) Uani 1 1 d . U . . .
H01N H 0.3696 -0.8571 -0.3008 0.033 Uiso 1 1 calc R . . . .
H01O H 0.3806 -0.9474 -0.2305 0.033 Uiso 1 1 calc R . . . .
C01E C 0.73325(18) -0.7518(2) -0.25467(14) 0.0327(5) Uani 1 1 d . U . . .
H01P H 0.7801 -0.8226 -0.2924 0.039 Uiso 1 1 calc R . . . .
H01Q H 0.7811 -0.7578 -0.2205 0.039 Uiso 1 1 calc R . . . .
C01F C 0.58562(19) -0.40711(17) -0.07280(14) 0.0288(4) Uani 1 1 d . U . . .
H01F H 0.6557 -0.4612 -0.0598 0.035 Uiso 1 1 calc R . . . .
C01G C 0.10945(17) -0.54144(16) 0.07351(14) 0.0265(4) Uani 1 1 d . U . . .
H01G H 0.1374 -0.6200 0.0608 0.032 Uiso 1 1 calc R . . . .
C01H C 0.3517(2) -0.6689(2) -0.42657(15) 0.0394(5) Uani 1 1 d . U . . .
H01R H 0.4292 -0.7392 -0.4521 0.059 Uiso 1 1 calc GR . . . .
H01S H 0.3287 -0.6187 -0.4701 0.059 Uiso 1 1 calc GR . . . .
H01T H 0.2873 -0.6889 -0.3958 0.059 Uiso 1 1 calc GR . . . .
C01I C 0.7125(2) -0.6470(2) -0.30536(14) 0.0358(5) Uani 1 1 d . U . . .
H01U H 0.6679 -0.5763 -0.2678 0.043 Uiso 1 1 calc R . . . .
H01V H 0.7923 -0.6542 -0.3427 0.043 Uiso 1 1 calc R . . . .
C01J C 0.5505(2) -0.96731(17) -0.30917(14) 0.0300(4) Uani 1 1 d . U . . .
H01W H 0.5935 -1.0105 -0.2703 0.036 Uiso 1 1 calc R . . . .
H01X H 0.5660 -1.0233 -0.3505 0.036 Uiso 1 1 calc R . . . .
C01K C 0.72345(19) -0.94958(19) -0.40302(12) 0.0305(4) Uani 1 1 d . U . . .
H01Y H 0.7506 -0.8937 -0.4282 0.046 Uiso 1 1 calc GR . . . .
H H 0.7342 -0.9979 -0.4470 0.046 Uiso 1 1 calc GR . . . .
HA H 0.7723 -0.9980 -0.3693 0.046 Uiso 1 1 calc GR . . . .
C01L C -0.0540(2) -0.31925(19) 0.53147(14) 0.0340(5) Uani 1 1 d . U . . .
H1AA H -0.0365 -0.2623 0.5471 0.041 Uiso 0.480(2) 1 calc R . . A 1
HB H 0.0005 -0.3497 0.4733 0.041 Uiso 0.480(2) 1 calc R . . A 1
HC H -0.0344 -0.3319 0.4713 0.041 Uiso 0.487(2) 1 calc R . . A 2
HD H -0.0420 -0.2545 0.5395 0.041 Uiso 0.487(2) 1 calc R . . A 2
C01M C 0.2544(2) -0.50465(19) -0.32879(15) 0.0360(5) Uani 1 1 d . U . . .
H01Z H 0.1900 -0.5235 -0.2932 0.043 Uiso 1 1 calc R . . . .
HE H 0.2245 -0.4537 -0.3708 0.043 Uiso 1 1 calc R . . . .
C01N C 0.2810(2) -0.44376(18) -0.27581(15) 0.0343(5) Uani 1 1 d . U . . .
H01 H 0.3446 -0.4240 -0.3115 0.041 Uiso 1 1 calc R . . . .
HF H 0.2056 -0.3717 -0.2477 0.041 Uiso 1 1 calc R . . . .
C01O C 0.6341(2) -0.5541(2) -0.41402(14) 0.0385(5) Uani 1 1 d . U . . .
H0AA H 0.5805 -0.5484 -0.4426 0.058 Uiso 1 1 calc GR . . . .
HG H 0.7163 -0.5763 -0.4548 0.058 Uiso 1 1 calc GR . . . .
HH H 0.6007 -0.4795 -0.3852 0.058 Uiso 1 1 calc GR . . . .
Cl2 Cl -0.20266(14) -0.25167(13) 0.53655(15) 0.0614(5) Uani 0.513(2) 1 d . U . A 1
Cl2A Cl 0.04246(16) -0.44188(18) 0.56647(15) 0.0523(6) Uani 0.487(2) 1 d . U . A 2
Cl Cl -0.21499(11) -0.28335(13) 0.58927(11) 0.0450(4) Uani 0.480(2) 1 d . U . A 2

loop_
_atom_site_aniso_label
_atom_site_aniso_U_11
_atom_site_aniso_U_22
_atom_site_aniso_U_33
_atom_site_aniso_U_23
_atom_site_aniso_U_13
_atom_site_aniso_U_12
Hf01 0.01222(4) 0.01184(5) 0.01071(4) 0.00015(3) -0.00378(3) -0.00615(4)
Mo02 0.01680(7) 0.01550(7) 0.01138(6) 0.00000(5) -0.00286(5) -0.00835(6)
P03 0.0176(2) 0.0144(2) 0.01419(19) 0.00118(16) -0.00497(16) -0.00848(17)
P004 0.0189(2) 0.0169(2) 0.01376(19) 0.00059(16) -0.00549(16) -0.01040(17)
P005 0.01556(19) 0.0166(2) 0.0161(2) -0.00008(16) -0.00332(16) -0.00704(17)
P06 0.0251(2) 0.0184(2) 0.0219(2) -0.00161(17) -0.01038(19) -0.01155(19)
P007 0.0155(2) 0.0214(2) 0.0258(2) -0.00104(19) -0.00108(18) -0.00907(19)
P08 0.0249(2) 0.0176(2) 0.0222(2) 0.00674(18) -0.01229(19) -0.01107(19)
Na09 0.0185(3) 0.0148(3) 0.0257(4) 0.0029(3) -0.0099(3) -0.0084(3)
O0A 0.0137(5) 0.0153(6) 0.0151(5) -0.0009(4) -0.0036(4) -0.0043(5)
O0B 0.0182(6) 0.0210(6) 0.0138(5) 0.0014(5) -0.0075(5) -0.0114(5)
Cl00 0.154(3) 0.0373(10) 0.0647(14) 0.0288(10) -0.0831(16) -0.0521(16)
O00D 0.0206(6) 0.0160(6) 0.0141(5) 0.0029(4) -0.0052(5) -0.0110(5)
O00F 0.0180(6) 0.0201(6) 0.0263(6) 0.0052(5) -0.0099(5) -0.0089(5)
O00G 0.0159(6) 0.0195(6) 0.0269(6) -0.0007(5) -0.0060(5) -0.0097(5)
O00H 0.0241(6) 0.0152(6) 0.0330(7) 0.0027(5) -0.0132(6) -0.0088(5)
N00I 0.0122(6) 0.0136(6) 0.0203(7) -0.0001(5) -0.0049(5) -0.0063(5)
O00J 0.0356(8) 0.0310(7) 0.0254(7) 0.0071(6) -0.0098(6) -0.0237(7)
O00K 0.0298(7) 0.0405(9) 0.0246(7) 0.0073(6) -0.0131(6) -0.0128(7)
O00L 0.0394(9) 0.0650(12) 0.0311(8) 0.0047(8) -0.0012(7) -0.0379(9)
O00M 0.0340(8) 0.0295(8) 0.0360(8) 0.0051(6) -0.0214(7) -0.0142(7)
O00N 0.0243(6) 0.0184(6) 0.0245(7) -0.0003(5) -0.0036(5) -0.0083(5)
N00O 0.0161(6) 0.0139(6) 0.0182(7) 0.0049(5) -0.0089(5) -0.0083(6)
N00P 0.0156(6) 0.0136(7) 0.0209(7) -0.0009(5) -0.0081(6) -0.0065(6)
O00Q 0.0663(12) 0.0264(8) 0.0275(8) -0.0076(6) -0.0101(8) -0.0122(8)
C00R 0.0150(7) 0.0130(7) 0.0157(7) 0.0034(6) -0.0083(6) -0.0070(6)
C00S 0.0133(7) 0.0140(7) 0.0175(7) 0.0010(6) -0.0050(6) -0.0081(6)
C00T 0.0180(8) 0.0181(8) 0.0224(8) -0.0031(7) -0.0046(7) -0.0087(7)
C00U 0.0217(8) 0.0229(9) 0.0150(8) -0.0008(7) -0.0022(7) -0.0109(7)
C00V 0.0249(9) 0.0313(10) 0.0188(8) 0.0006(7) -0.0047(7) -0.0154(8)
C00W 0.0192(8) 0.0108(7) 0.0260(8) 0.0034(6) -0.0126(7) -0.0072(7)
C00X 0.0140(7) 0.0150(8) 0.0252(8) 0.0027(6) -0.0089(6) -0.0068(6)
C00Y 0.0184(8) 0.0204(8) 0.0196(8) 0.0049(7) -0.0067(7) -0.0104(7)
C00Z 0.0237(9) 0.0190(8) 0.0234(9) 0.0007(7) -0.0113(7) -0.0092(7)
C010 0.0148(7) 0.0118(7) 0.0182(7) -0.0017(6) -0.0052(6) -0.0057(6)
C011 0.0172(8) 0.0257(10) 0.0354(11) 0.0039(8) -0.0051(8) -0.0094(8)
C012 0.0153(8) 0.0156(8) 0.0301(9) -0.0029(7) -0.0069(7) -0.0088(7)
C013 0.0358(11) 0.0226(10) 0.0354(11) 0.0097(8) -0.0220(9) -0.0136(9)
C014 0.0251(9) 0.0158(8) 0.0388(11) 0.0048(8) -0.0175(8) -0.0121(7)
C015 0.0201(8) 0.0239(9) 0.0304(10) 0.0070(8) -0.0072(7) -0.0128(8)
C016 0.0209(9) 0.0215(9) 0.0303(10) -0.0094(7) -0.0062(8) -0.0078(7)
C017 0.0210(9) 0.0204(9) 0.0436(11) 0.0069(8) -0.0125(8) -0.0138(8)
C018 0.0161(8) 0.0178(9) 0.0432(11) -0.0025(8) -0.0117(8) -0.0082(7)
C019 0.0358(11) 0.0236(9) 0.0173(8) 0.0017(7) -0.0069(8) -0.0138(8)
C01A 0.0287(10) 0.0270(10) 0.0378(11) -0.0077(9) -0.0069(9) -0.0152(9)
C01B 0.0199(8) 0.0141(8) 0.0380(10) 0.0034(7) -0.0148(8) -0.0063(7)
C01C 0.0333(10) 0.0214(9) 0.0352(11) 0.0056(8) -0.0217(9) -0.0124(8)
C01D 0.0322(10) 0.0246(10) 0.0344(10) 0.0005(8) -0.0110(8) -0.0195(9)
C01E 0.0189(9) 0.0426(12) 0.0364(11) 0.0031(9) -0.0102(8) -0.0146(9)
C01F 0.0250(9) 0.0191(9) 0.0495(12) 0.0044(8) -0.0237(9) -0.0089(8)
C01G 0.0213(9) 0.0137(8) 0.0437(11) -0.0037(8) -0.0138(8) -0.0051(7)
C01H 0.0563(15) 0.0428(13) 0.0376(12) 0.0123(10) -0.0296(11) -0.0303(12)
C01I 0.0327(11) 0.0513(14) 0.0365(11) 0.0048(10) -0.0091(9) -0.0322(11)
C01J 0.0367(11) 0.0180(9) 0.0320(10) -0.0008(8) -0.0068(9) -0.0139(9)
C01K 0.0290(10) 0.0293(10) 0.0206(9) -0.0019(8) -0.0041(8) -0.0074(9)
C01L 0.0404(12) 0.0346(12) 0.0317(11) 0.0031(9) -0.0130(9) -0.0214(10)
C01M 0.0343(11) 0.0303(11) 0.0441(12) 0.0122(10) -0.0258(10) -0.0101(9)
C01N 0.0362(11) 0.0174(9) 0.0432(12) 0.0085(9) -0.0177(10) -0.0075(9)
C01O 0.0581(15) 0.0336(12) 0.0264(10) 0.0048(9) -0.0073(10) -0.0299(11)
Cl2 0.0421(8) 0.0381(8) 0.0959(14) -0.0173(8) -0.0252(9) -0.0085(6)
Cl2A 0.0474(9) 0.0312(8) 0.0824(16) -0.0096(9) -0.0458(9) -0.0035(7)
Cl 0.0203(5) 0.0429(8) 0.0586(9) -0.0114(7) -0.0030(6) -0.0102(5)

loop_
_atom_type_symbol
_atom_type_description
_atom_type_scat_dispersion_real
_atom_type_scat_dispersion_imag
_atom_type_scat_source
C C 0.0033 0.0016 'International Tables Vol C Tables 4.2.6.8 and 6.1.1.4'
H H 0.0000 0.0000 'International Tables Vol C Tables 4.2.6.8 and 6.1.1.4'
Cl Cl 0.1484 0.1585 'International Tables Vol C Tables 4.2.6.8 and 6.1.1.4'
Hf Hf -0.5830 6.1852 'International Tables Vol C Tables 4.2.6.8 and 6.1.1.4'
Mo Mo -1.6832 0.6857 'International Tables Vol C Tables 4.2.6.8 and 6.1.1.4'
N N 0.0061 0.0033 'International Tables Vol C Tables 4.2.6.8 and 6.1.1.4'
Na Na 0.0362 0.0249 'International Tables Vol C Tables 4.2.6.8 and 6.1.1.4'
O O 0.0106 0.0060 'International Tables Vol C Tables 4.2.6.8 and 6.1.1.4'
P P 0.1023 0.0942 'International Tables Vol C Tables 4.2.6.8 and 6.1.1.4'

loop_
_geom_angle_atom_site_label_1
_geom_angle_atom_site_label_2
_geom_angle_atom_site_label_3
_geom_angle
_geom_angle_site_symmetry_1
_geom_angle_site_symmetry_3
_geom_angle_publ_flag
O0A Hf01 O0A 180.0 2 . ?
O0A Hf01 O0B 91.42(5) 2 . ?
O0A Hf01 O0B 88.58(5) . . ?
O0A Hf01 O0B 91.42(5) . 2 ?
O0A Hf01 O0B 88.58(5) 2 2 ?
O0B Hf01 O0B 180.0 2 . ?
O00D Hf01 O0A 91.46(5) . 2 ?
O00D Hf01 O0A 91.46(5) 2 . ?
O00D Hf01 O0A 88.54(5) . . ?
O00D Hf01 O0A 88.54(5) 2 2 ?
O00D Hf01 O0B 91.10(5) 2 2 ?
O00D Hf01 O0B 88.90(5) . 2 ?
O00D Hf01 O0B 88.90(5) 2 . ?
O00D Hf01 O0B 91.10(5) . . ?
O00D Hf01 O00D 180.0 2 . ?
P03 Mo02 P004 93.900(15) . . ?
P03 Mo02 P005 93.039(15) . 2 ?
P004 Mo02 P005 92.355(15) . 2 ?
C00U Mo02 P03 88.63(5) . . ?
C00U Mo02 P004 88.38(5) . . ?
C00U Mo02 P005 178.12(5) . 2 ?
C00U Mo02 C00V 89.71(8) . . ?
C00U Mo02 C019 90.30(8) . . ?
C00V Mo02 P03 87.37(6) . . ?
C00V Mo02 P004 177.68(6) . . ?
C00V Mo02 P005 89.51(6) . 2 ?
C019 Mo02 P03 176.32(6) . . ?
C019 Mo02 P004 89.59(6) . . ?
C019 Mo02 P005 87.98(6) . 2 ?
C019 Mo02 C00V 89.10(8) . . ?
P08 P03 Mo02 129.10(2) . . ?
C00S P03 Mo02 133.80(6) . . ?
C00S P03 P08 96.67(6) . . ?
P06 P004 Mo02 130.13(2) . . ?
C00R P004 Mo02 132.59(6) . . ?
C00R P004 P06 96.67(6) . . ?
P007 P005 Mo02 129.93(2) . 2 ?
C010 P005 Mo02 132.70(6) . 2 ?
C010 P005 P007 96.90(6) . . ?
C00W P06 P004 92.46(6) . . ?
C012 P007 P005 92.43(6) . . ?
C00X P08 P03 92.56(6) . . ?
O00F Na09 O00G 93.11(5) . . ?
O00H Na09 O00F 96.07(5) . . ?
O00H Na09 O00G 92.79(5) . . ?
O00J Na09 O00F 70.66(5) . . ?
O00J Na09 O00G 161.23(5) . . ?
O00J Na09 O00H 98.11(5) . . ?
O00M Na09 O00F 162.67(6) . . ?
O00M Na09 O00G 99.58(5) . . ?
O00M Na09 O00H 71.73(5) . . ?
O00M Na09 O00J 98.32(6) . . ?
O00N Na09 O00F 97.48(5) . . ?
O00N Na09 O00G 70.48(5) . . ?
O00N Na09 O00H 158.95(6) . . ?
O00N Na09 O00J 101.54(6) . . ?
O00N Na09 O00M 97.85(6) . . ?
C010 O0A Hf01 146.52(11) . . ?
C00R O0B Hf01 144.55(11) . . ?
C00S O00D Hf01 145.41(11) . . ?
C013 O00F Na09 112.87(11) . . ?
C01E O00F Na09 108.19(11) . . ?
C01E O00F C013 111.03(15) . . ?
C011 O00G Na09 114.83(11) . . ?
C011 O00G C01D 111.19(15) . . ?
C01D O00G Na09 106.33(11) . . ?
C01A O00H Na09 114.28(11) . . ?
C01A O00H C01N 111.14(15) . . ?
C01N O00H Na09 107.52(12) . . ?
C00S N00I C00T 121.22(14) . . ?
C00S N00I C00X 117.79(14) . . ?
C00T N00I C00X 120.97(15) . . ?
C01I O00J Na09 115.14(11) . . ?
C01I O00J C01O 112.09(16) . . ?
C01O O00J Na09 126.75(13) . . ?
C01H O00M Na09 124.57(13) . . ?
C01M O00M Na09 113.78(12) . . ?
C01M O00M C01H 112.65(17) . . ?
C01J O00N Na09 117.21(11) . . ?
C01K O00N Na09 124.87(13) . . ?
C01K O00N C01J 112.37(15) . . ?
C00R N00O C00W 117.68(14) . . ?
C00R N00O C00Y 121.20(14) . . ?
C00Y N00O C00W 121.10(14) . . ?
C00Z N00P C010 121.33(14) . . ?
C00Z N00P C012 121.17(14) . . ?
C010 N00P C012 117.48(14) . . ?
O0B C00R P004 127.57(12) . . ?
O0B C00R N00O 117.10(14) . . ?
N00O C00R P004 115.30(12) . . ?
O00D C00S P03 127.60(13) . . ?
O00D C00S N00I 117.11(14) . . ?
N00I C00S P03 115.25(12) . . ?
N00I C00T H00T 119.9 . . ?
C016 C00T N00I 120.25(17) . . ?
C016 C00T H00T 119.9 . . ?
O00K C00U Mo02 179.45(17) . . ?
O00L C00V Mo02 179.36(19) . . ?
N00O C00W P06 117.85(12) . . ?
N00O C00W C014 117.07(16) . . ?
C014 C00W P06 125.04(14) . . ?
N00I C00X P08 117.70(13) . . ?
N00I C00X C01B 117.16(16) . . ?
C01B C00X P08 125.11(14) . . ?
N00O C00Y H00Y 119.8 . . ?
C015 C00Y N00O 120.45(17) . . ?
C015 C00Y H00Y 119.8 . . ?
N00P C00Z H00Z 119.9 . . ?
C01C C00Z N00P 120.29(18) . . ?
C01C C00Z H00Z 119.9 . . ?
O0A C010 P005 127.84(12) . . ?
O0A C010 N00P 116.98(14) . . ?
N00P C010 P005 115.15(12) . . ?
O00G C011 H01A 109.5 . . ?
O00G C011 H01D 109.5 . . ?
O00G C011 H01E 109.5 . . ?
H01A C011 H01D 109.5 . . ?
H01A C011 H01E 109.5 . . ?
H01D C011 H01E 109.5 . . ?
N00P C012 P007 118.03(12) . . ?
N00P C012 C018 116.79(17) . . ?
C018 C012 P007 125.15(14) . . ?
O00F C013 H01H 109.5 . . ?
O00F C013 H01I 109.5 . . ?
O00F C013 H01J 109.5 . . ?
H01H C013 H01I 109.5 . . ?
H01H C013 H01J 109.5 . . ?
H01I C013 H01J 109.5 . . ?
C00W C014 H014 119.1 . . ?
C017 C014 C00W 121.84(18) . . ?
C017 C014 H014 119.1 . . ?
C00Y C015 H015 119.9 . . ?
C00Y C015 C017 120.27(18) . . ?
C017 C015 H015 119.9 . . ?
C00T C016 H016 119.7 . . ?
C00T C016 C01G 120.65(18) . . ?
C01G C016 H016 119.7 . . ?
C014 C017 C015 119.22(17) . . ?
C014 C017 H017 120.4 . . ?
C015 C017 H017 120.4 . . ?
C012 C018 H018 118.9 . . ?
C01F C018 C012 122.16(18) . . ?
C01F C018 H018 118.9 . . ?
O00Q C019 Mo02 178.3(2) . . ?
O00H C01A H01K 109.5 . . ?
O00H C01A H01L 109.5 . . ?
O00H C01A H01M 109.5 . . ?
H01K C01A H01L 109.5 . . ?
H01K C01A H01M 109.5 . . ?
H01L C01A H01M 109.5 . . ?
C00X C01B H01B 119.1 . . ?
C01G C01B C00X 121.80(17) . . ?
C01G C01B H01B 119.1 . . ?
C00Z C01C H01C 119.7 . . ?
C00Z C01C C01F 120.54(19) . . ?
C01F C01C H01C 119.7 . . ?
O00G C01D H01N 110.0 . . ?
O00G C01D H01O 110.0 . . ?
O00G C01D C01J 108.66(16) . . ?
H01N C01D H01O 108.3 . . ?
C01J C01D H01N 110.0 . . ?
C01J C01D H01O 110.0 . . ?
O00F C01E H01P 109.9 . . ?
O00F C01E H01Q 109.9 . . ?
O00F C01E C01I 108.82(16) . . ?
H01P C01E H01Q 108.3 . . ?
C01I C01E H01P 109.9 . . ?
C01I C01E H01Q 109.9 . . ?
C018 C01F C01C 119.02(17) . . ?
C018 C01F H01F 120.5 . . ?
C01C C01F H01F 120.5 . . ?
C016 C01G H01G 120.4 . . ?
C01B C01G C016 119.13(17) . . ?
C01B C01G H01G 120.4 . . ?
O00M C01H H01R 109.5 . . ?
O00M C01H H01S 109.5 . . ?
O00M C01H H01T 109.5 . . ?
H01R C01H H01S 109.5 . . ?
H01R C01H H01T 109.5 . . ?
H01S C01H H01T 109.5 . . ?
O00J C01I C01E 108.45(17) . . ?
O00J C01I H01U 110.0 . . ?
O00J C01I H01V 110.0 . . ?
C01E C01I H01U 110.0 . . ?
C01E C01I H01V 110.0 . . ?
H01U C01I H01V 108.4 . . ?
O00N C01J C01D 108.40(16) . . ?
O00N C01J H01W 110.0 . . ?
O00N C01J H01X 110.0 . . ?
C01D C01J H01W 110.0 . . ?
C01D C01J H01X 110.0 . . ?
H01W C01J H01X 108.4 . . ?
O00N C01K H01Y 109.5 . . ?
O00N C01K H 109.5 . . ?
O00N C01K HA 109.5 . . ?
H01Y C01K H 109.5 . . ?
H01Y C01K HA 109.5 . . ?
H C01K HA 109.5 . . ?
Cl00 C01L H1AA 108.9 . . ?
Cl00 C01L HB 108.9 . . ?
H1AA C01L HB 107.7 . . ?
HC C01L HD 108.2 . . ?
Cl2 C01L Cl00 113.21(18) . . ?
Cl2 C01L H1AA 108.9 . . ?
Cl2 C01L HB 108.9 . . ?
Cl2A C01L HC 109.7 . . ?
Cl2A C01L HD 109.7 . . ?
Cl2A C01L Cl 109.84(15) . . ?
Cl C01L HC 109.7 . . ?
Cl C01L HD 109.7 . . ?
O00M C01M H01Z 109.9 . . ?
O00M C01M HE 109.9 . . ?
O00M C01M C01N 108.85(17) . . ?
H01Z C01M HE 108.3 . . ?
C01N C01M H01Z 109.9 . . ?
C01N C01M HE 109.9 . . ?
O00H C01N C01M 108.76(17) . . ?
O00H C01N H01 109.9 . . ?
O00H C01N HF 109.9 . . ?
C01M C01N H01 109.9 . . ?
C01M C01N HF 109.9 . . ?
H01 C01N HF 108.3 . . ?
O00J C01O H0AA 109.5 . . ?
O00J C01O HG 109.5 . . ?
O00J C01O HH 109.5 . . ?
H0AA C01O HG 109.5 . . ?
H0AA C01O HH 109.5 . . ?
HG C01O HH 109.5 . . ?

loop_
_geom_bond_atom_site_label_1
_geom_bond_atom_site_label_2
_geom_bond_distance
_geom_bond_site_symmetry_2
_geom_bond_publ_flag
Hf01 O0A 2.0447(11) 2 ?
Hf01 O0A 2.0447(11) . ?
Hf01 O0B 2.0454(11) . ?
Hf01 O0B 2.0454(11) 2 ?
Hf01 O00D 2.0448(11) 2 ?
Hf01 O00D 2.0449(11) . ?
Mo02 P03 2.4700(5) . ?
Mo02 P004 2.4720(5) . ?
Mo02 P005 2.4736(5) 2 ?
Mo02 C00U 1.9781(18) . ?
Mo02 C00V 1.9857(19) . ?
Mo02 C019 1.981(2) . ?
P03 P08 2.1023(6) . ?
P03 C00S 1.7256(17) . ?
P004 P06 2.1036(6) . ?
P004 C00R 1.7244(17) . ?
P005 Mo02 2.4736(5) 2 ?
P005 P007 2.1013(6) . ?
P005 C010 1.7226(17) . ?
P06 C00W 1.7417(19) . ?
P007 C012 1.7399(19) . ?
P08 C00X 1.7422(19) . ?
Na09 O00F 2.3965(14) . ?
Na09 O00G 2.4198(14) . ?
Na09 O00H 2.3807(15) . ?
Na09 O00J 2.3397(15) . ?
Na09 O00M 2.3324(15) . ?
Na09 O00N 2.3010(15) . ?
O0A C010 1.3054(19) . ?
O0B C00R 1.3066(19) . ?
Cl00 C01L 1.789(3) . ?
O00D C00S 1.3052(19) . ?
O00F C013 1.419(2) . ?
O00F C01E 1.417(2) . ?
O00G C011 1.417(2) . ?
O00G C01D 1.423(2) . ?
O00H C01A 1.421(2) . ?
O00H C01N 1.421(2) . ?
N00I C00S 1.382(2) . ?
N00I C00T 1.394(2) . ?
N00I C00X 1.398(2) . ?
O00J C01I 1.418(2) . ?
O00J C01O 1.422(2) . ?
O00K C00U 1.154(2) . ?
O00L C00V 1.145(2) . ?
O00M C01H 1.423(3) . ?
O00M C01M 1.421(3) . ?
O00N C01J 1.421(2) . ?
O00N C01K 1.413(2) . ?
N00O C00R 1.383(2) . ?
N00O C00W 1.397(2) . ?
N00O C00Y 1.388(2) . ?
N00P C00Z 1.387(2) . ?
N00P C010 1.389(2) . ?
N00P C012 1.398(2) . ?
O00Q C019 1.144(2) . ?
C00T H00T 0.9300 . ?
C00T C016 1.348(3) . ?
C00W C014 1.415(2) . ?
C00X C01B 1.415(2) . ?
C00Y H00Y 0.9300 . ?
C00Y C015 1.350(2) . ?
C00Z H00Z 0.9300 . ?
C00Z C01C 1.351(3) . ?
C011 H01A 0.9600 . ?
C011 H01D 0.9600 . ?
C011 H01E 0.9600 . ?
C012 C018 1.416(2) . ?
C013 H01H 0.9600 . ?
C013 H01I 0.9600 . ?
C013 H01J 0.9600 . ?
C014 H014 0.9300 . ?
C014 C017 1.355(3) . ?
C015 H015 0.9300 . ?
C015 C017 1.417(3) . ?
C016 H016 0.9300 . ?
C016 C01G 1.413(3) . ?
C017 H017 0.9300 . ?
C018 H018 0.9300 . ?
C018 C01F 1.354(3) . ?
C01A H01K 0.9600 . ?
C01A H01L 0.9600 . ?
C01A H01M 0.9600 . ?
C01B H01B 0.9300 . ?
C01B C01G 1.359(3) . ?
C01C H01C 0.9300 . ?
C01C C01F 1.411(3) . ?
C01D H01N 0.9700 . ?
C01D H01O 0.9700 . ?
C01D C01J 1.495(3) . ?
C01E H01P 0.9700 . ?
C01E H01Q 0.9700 . ?
C01E C01I 1.493(3) . ?
C01F H01F 0.9300 . ?
C01G H01G 0.9300 . ?
C01H H01R 0.9600 . ?
C01H H01S 0.9600 . ?
C01H H01T 0.9600 . ?
C01I H01U 0.9700 . ?
C01I H01V 0.9700 . ?
C01J H01W 0.9700 . ?
C01J H01X 0.9700 . ?
C01K H01Y 0.9600 . ?
C01K H 0.9600 . ?
C01K HA 0.9600 . ?
C01L H1AA 0.9700 . ?
C01L HB 0.9700 . ?
C01L HC 0.9700 . ?
C01L HD 0.9700 . ?
C01L Cl2 1.669(3) . ?
C01L Cl2A 1.691(3) . ?
C01L Cl 1.807(3) . ?
C01M H01Z 0.9700 . ?
C01M HE 0.9700 . ?
C01M C01N 1.494(3) . ?
C01N H01 0.9700 . ?
C01N HF 0.9700 . ?
C01O H0AA 0.9600 . ?
C01O HG 0.9600 . ?
C01O HH 0.9600 . ?

loop_
_geom_torsion_atom_site_label_1
_geom_torsion_atom_site_label_2
_geom_torsion_atom_site_label_3
_geom_torsion_atom_site_label_4
_geom_torsion
_geom_torsion_site_symmetry_1
_geom_torsion_site_symmetry_2
_geom_torsion_site_symmetry_3
_geom_torsion_site_symmetry_4
_geom_torsion_publ_flag
Hf01 O0A C010 P005 -65.2(3) . . . . ?
Hf01 O0A C010 N00P 116.92(18) . . . . ?
Hf01 O0B C00R P004 67.6(2) . . . . ?
Hf01 O0B C00R N00O -114.68(17) . . . . ?
Hf01 O00D C00S P03 65.1(2) . . . . ?
Hf01 O00D C00S N00I -117.36(18) . . . . ?
Mo02 P03 C00S O00D 3.64(19) . . . . ?
Mo02 P03 C00S N00I -173.95(8) . . . . ?
Mo02 P004 C00R O0B 6.04(19) . . . . ?
Mo02 P004 C00R N00O -171.71(8) . . . . ?
Mo02 P005 C010 O0A -4.9(2) 2 . . . ?
Mo02 P005 C010 N00P 173.00(8) 2 . . . ?
P03 P08 C00X N00I 0.69(12) . . . . ?
P03 P08 C00X C01B -177.33(15) . . . . ?
P004 P06 C00W N00O 1.76(12) . . . . ?
P004 P06 C00W C014 -175.67(14) . . . . ?
P005 P007 C012 N00P -0.76(13) . . . . ?
P005 P007 C012 C018 177.11(15) . . . . ?
P06 P004 C00R O0B 177.54(14) . . . . ?
P06 P004 C00R N00O -0.20(12) . . . . ?
P06 C00W C014 C017 178.75(14) . . . . ?
P007 P005 C010 O0A -177.43(14) . . . . ?
P007 P005 C010 N00P 0.52(13) . . . . ?
P007 C012 C018 C01F -178.74(15) . . . . ?
P08 P03 C00S O00D 176.35(14) . . . . ?
P08 P03 C00S N00I -1.24(12) . . . . ?
P08 C00X C01B C01G 178.86(14) . . . . ?
Na09 O00F C01E C01I 52.88(19) . . . . ?
Na09 O00G C01D C01J 55.14(16) . . . . ?
Na09 O00H C01N C01M 52.90(19) . . . . ?
Na09 O00J C01I C01E 34.6(2) . . . . ?
Na09 O00M C01M C01N 35.3(2) . . . . ?
Na09 O00N C01J C01D 29.4(2) . . . . ?
O00F C01E C01I O00J -59.0(2) . . . . ?
O00G C01D C01J O00N -57.3(2) . . . . ?
N00I C00T C016 C01G 0.4(3) . . . . ?
N00I C00X C01B C01G 0.8(3) . . . . ?
O00M C01M C01N O00H -60.1(2) . . . . ?
N00O C00W C014 C017 1.3(2) . . . . ?
N00O C00Y C015 C017 0.0(3) . . . . ?
N00P C00Z C01C C01F -0.6(3) . . . . ?
N00P C012 C018 C01F -0.8(3) . . . . ?
C00R N00O C00W P06 -2.31(19) . . . . ?
C00R N00O C00W C014 175.32(14) . . . . ?
C00R N00O C00Y C015 -175.85(16) . . . . ?
C00S N00I C00T C016 -176.96(16) . . . . ?
C00S N00I C00X P08 -1.74(19) . . . . ?
C00S N00I C00X C01B 176.44(15) . . . . ?
C00T N00I C00S P03 -179.57(12) . . . . ?
C00T N00I C00S O00D 2.6(2) . . . . ?
C00T N00I C00X P08 179.80(12) . . . . ?
C00T N00I C00X C01B -2.0(2) . . . . ?
C00T C016 C01G C01B -1.6(3) . . . . ?
C00W N00O C00R P004 1.49(18) . . . . ?
C00W N00O C00R O0B -176.50(13) . . . . ?
C00W N00O C00Y C015 2.2(2) . . . . ?
C00W C014 C017 C015 0.7(3) . . . . ?
C00X N00I C00S P03 1.97(19) . . . . ?
C00X N00I C00S O00D -175.88(14) . . . . ?
C00X N00I C00T C016 1.4(2) . . . . ?
C00X C01B C01G C016 0.9(3) . . . . ?
C00Y N00O C00R P004 179.57(12) . . . . ?
C00Y N00O C00R O0B 1.6(2) . . . . ?
C00Y N00O C00W P06 179.60(12) . . . . ?
C00Y N00O C00W C014 -2.8(2) . . . . ?
C00Y C015 C017 C014 -1.4(3) . . . . ?
C00Z N00P C010 P005 -179.64(13) . . . . ?
C00Z N00P C010 O0A -1.5(2) . . . . ?
C00Z N00P C012 P007 179.79(13) . . . . ?
C00Z N00P C012 C018 1.7(2) . . . . ?
C00Z C01C C01F C018 1.5(3) . . . . ?
C010 N00P C00Z C01C 177.37(17) . . . . ?
C010 N00P C012 P007 1.3(2) . . . . ?
C010 N00P C012 C018 -176.75(15) . . . . ?
C011 O00G C01D C01J -179.20(15) . . . . ?
C012 N00P C00Z C01C -1.1(3) . . . . ?
C012 N00P C010 P005 -1.15(19) . . . . ?
C012 N00P C010 O0A 177.03(14) . . . . ?
C012 C018 C01F C01C -0.7(3) . . . . ?
C013 O00F C01E C01I 177.26(17) . . . . ?
C01A O00H C01N C01M 178.66(17) . . . . ?
C01H O00M C01M C01N -175.84(17) . . . . ?
C01K O00N C01J C01D -175.52(16) . . . . ?
C01O O00J C01I C01E -170.72(18) . . . . ?
